data_4340314
loop_
_publ_author_name
'Jayarathne, Upul'
'Parmelee, Sean R.'
'Mankad, Neal P.'

_publ_section_title
;
 Small Molecule Activation Chemistry of Cu-Fe Heterobimetallic Complexes
 Toward CS2 and N2O.
;
_journal_issue 14
_journal_name_full 'Inorganic chemistry'
_journal_page_first 7730
_journal_page_last 7737
_journal_paper_doi 10.1021/ic501054z
_journal_volume 53
_journal_year 2014
_chemical_formula_moiety 'C33 H39 Cu Fe N2 O2'
_chemical_formula_sum 'C33 H39 Cu Fe N2 O2'
_chemical_formula_weight 615.05
_chemical_name_systematic
;
 ? 
;
_space_group_crystal_system orthorhombic
_space_group_IT_number 61
_space_group_name_Hall '-P 2ac 2ab'
_space_group_name_H-M_alt 'P b c a'
_symmetry_space_group_name_Hall '-P 2ac 2ab'
_symmetry_space_group_name_H-M 'P b c a'
_atom_sites_solution_hydrogens geom
_atom_sites_solution_primary iterative
_atom_sites_solution_secondary difmap
_audit_creation_date 2013-07-01
_audit_creation_method
;
  Olex2 1.2
  (compiled Apr 23 2013 17:54:37, GUI svn.r4466)
;
_cell_angle_alpha 90.00
_cell_angle_beta 90.00
_cell_angle_gamma 90.00
_cell_formula_units_Z 8
_cell_length_a 16.1443(2)
_cell_length_b 17.4185(3)
_cell_length_c 22.8343(3)
_cell_measurement_reflns_used 23080
_cell_measurement_temperature 100.00(10)
_cell_measurement_theta_max 29.1710
_cell_measurement_theta_min 3.5480
_cell_volume 6421.22(16)
_computing_cell_refinement
;
CrysAlisPro, Agilent Technologies,
Version 1.171.36.28 (release 01-02-2013 CrysAlis171 .NET)
(compiled Feb  1 2013,16:14:44)
;
_computing_data_collection
;
CrysAlisPro, Agilent Technologies,
Version 1.171.36.28 (release 01-02-2013 CrysAlis171 .NET)
(compiled Feb  1 2013,16:14:44)
;
_computing_data_reduction
;
CrysAlisPro, Agilent Technologies,
Version 1.171.36.28 (release 01-02-2013 CrysAlis171 .NET)
(compiled Feb  1 2013,16:14:44)
;
_computing_molecular_graphics
;
O. V. Dolomanov, L. J. Bourhis, R. J. Gildea, J. A. K. Howard and H. Puschmann,
OLEX2: a complete structure solution, refinement and analysis program.
J. Appl. Cryst. (2009). 42, 339-341.
;
_computing_publication_material
;
O. V. Dolomanov, L. J. Bourhis, R. J. Gildea, J. A. K. Howard and H. Puschmann,
OLEX2: a complete structure solution, refinement and analysis program.
J. Appl. Cryst. (2009). 42, 339-341.
;
_computing_structure_refinement
;
XL, G.M. Sheldrick, Acta Cryst.
(2008). A64, 112-122
;
_computing_structure_solution
;
olex2.solve (L.J. Bourhis, O.V. Dolomanov, R.J. Gildea, J.A.K. Howard,
H. Puschmann, in preparation, 2011)
;
_diffrn_ambient_temperature 100.00(10)
_diffrn_detector_area_resol_mean 10.3756
_diffrn_measured_fraction_theta_full 0.9976
_diffrn_measured_fraction_theta_max 0.9205
_diffrn_measurement_details
;
  1 omega  -16.00   70.00   1.0000   13.2200
omega____ theta____ kappa____ phi______ frames
    -       11.3779   77.0000    0.0000 86

  2 omega   53.00   79.00   1.0000   13.2200
omega____ theta____ kappa____ phi______ frames
    -       11.3779   74.0000  -86.0000 26

  3 omega -100.00  -75.00   1.0000   13.2200
omega____ theta____ kappa____ phi______ frames
    -      -11.7685  178.0000   30.0000 25

  4 omega  -91.00  -57.00   1.0000   13.2200
omega____ theta____ kappa____ phi______ frames
    -      -11.7685 -178.0000  150.0000 34

  5 omega  -98.00  -67.00   1.0000   13.2200
omega____ theta____ kappa____ phi______ frames
    -      -11.7685 -178.0000   90.0000 31

  6 omega  -18.00   85.00   1.0000   13.2200
omega____ theta____ kappa____ phi______ frames
    -       11.3779   57.0000  120.0000 103

  7 omega  -20.00    0.00   1.0000   13.2200
omega____ theta____ kappa____ phi______ frames
    -       11.3779  -99.0000 -180.0000 20
;
_diffrn_measurement_device_type 'SuperNova, Dual, Cu at zero, Atlas'
_diffrn_measurement_method '\w scans'
_diffrn_orient_matrix_UB_11 -0.0260745000
_diffrn_orient_matrix_UB_12 -0.0290996000
_diffrn_orient_matrix_UB_13 0.0115502000
_diffrn_orient_matrix_UB_21 -0.0034928000
_diffrn_orient_matrix_UB_22 -0.0165758000
_diffrn_orient_matrix_UB_23 -0.0282691000
_diffrn_orient_matrix_UB_31 0.0351533000
_diffrn_orient_matrix_UB_32 -0.0231946000
_diffrn_orient_matrix_UB_33 0.0057287000
_diffrn_radiation_monochromator mirror
_diffrn_radiation_type 'Mo K\a'
_diffrn_radiation_wavelength 0.7107
_diffrn_reflns_av_R_equivalents 0.0305
_diffrn_reflns_av_unetI/netI 0.0222
_diffrn_reflns_limit_h_max 21
_diffrn_reflns_limit_h_min -20
_diffrn_reflns_limit_k_max 23
_diffrn_reflns_limit_k_min -20
_diffrn_reflns_limit_l_max 30
_diffrn_reflns_limit_l_min -30
_diffrn_reflns_number 52036
_diffrn_reflns_theta_full 27.00
_diffrn_reflns_theta_max 29.41
_diffrn_reflns_theta_min 2.78
_diffrn_source 'SuperNova (Mo) X-ray Source'
_exptl_absorpt_coefficient_mu 1.143
_exptl_absorpt_correction_T_max 0.712
_exptl_absorpt_correction_T_min 0.601
_exptl_absorpt_correction_type gaussian
_exptl_absorpt_process_details
;
CrysAlisPro, Agilent Technologies,
Version 1.171.36.28 (release 01-02-2013 CrysAlis171 .NET)
(compiled Feb  1 2013,16:14:44)
Numerical absorption correction based on gaussian integration over
            a multifaceted crystal model
;
_exptl_crystal_colour yellow
_exptl_crystal_colour_primary yellow
_exptl_crystal_density_diffrn 1.272
_exptl_crystal_density_method 'not measured'
_exptl_crystal_description block
_exptl_crystal_F_000 2576
_exptl_crystal_size_max 0.6583
_exptl_crystal_size_mid 0.4541
_exptl_crystal_size_min 0.4484
_refine_diff_density_max 0.375
_refine_diff_density_min -0.331
_refine_diff_density_rms 0.052
_refine_ls_extinction_method none
_refine_ls_goodness_of_fit_ref 1.036
_refine_ls_hydrogen_treatment mixed
_refine_ls_matrix_type full
_refine_ls_number_parameters 363
_refine_ls_number_reflns 8190
_refine_ls_number_restraints 0
_refine_ls_restrained_S_all 1.036
_refine_ls_R_factor_all 0.0380
_refine_ls_R_factor_gt 0.0292
_refine_ls_shift/su_max 0.002
_refine_ls_shift/su_mean 0.000
_refine_ls_structure_factor_coef Fsqd
_refine_ls_weighting_details 'calc w=1/[\s^2^(Fo^2^)+(0.0318P)^2^+3.1535P] where P=(Fo^2^+2Fc^2^)/3'
_refine_ls_weighting_scheme calc
_refine_ls_wR_factor_gt 0.0694
_refine_ls_wR_factor_ref 0.0738
_reflns_number_gt 7022
_reflns_number_total 8190
_reflns_threshold_expression >2sigma(I)
_cod_data_source_file ic501054z_si_002.cif
_cod_data_source_block neal1a
_cod_depositor_comments 'Adding full bibliography for 4340314--4340317.cif.'
_cod_original_cell_volume 6421.21(16)
_cod_database_code 4340314
_chemical_oxdiff_formula 'Cu Fe C33 H39 O2 N2'
_reflns_odcompleteness_completeness 99.76
_reflns_odcompleteness_iscentric 1
_reflns_odcompleteness_theta 26.32
_olex2_refinement_description
;
1. Fixed Uiso
 At 1.2 times of:
  All C(H) groups
 At 1.5 times of:
  All C(H,H,H) groups
2.a Aromatic/amide H refined with riding coordinates:
 C14(H14), C15(H15), C18(H18), C20(H20), C27(H27), C29(H29)
2.b Idealised Me refined as rotating group:
 C6(H6A,H6B,H6C), C7(H7A,H7B,H7C), C8(H8A,H8B,H8C), C9(H9A,H9B,H9C), C10(H10A,
 H10B,H10C), C22(H22A,H22B,H22C), C23(H23A,H23B,H23C), C24(H24A,H24B,H24C),
 C31(H31A,H31B,H31C), C32(H32A,H32B,H32C), C33(H33A,H33B,H33C)
;

loop_
_space_group_symop_id
_space_group_symop_operation_xyz
1 'x, y, z'
2 '-x+1/2, -y, z+1/2'
3 'x+1/2, -y+1/2, -z'
4 '-x, y+1/2, -z+1/2'
5 '-x, -y, -z'
6 'x-1/2, y, -z-1/2'
7 '-x-1/2, y-1/2, z'
8 'x, -y-1/2, z-1/2'

loop_
_atom_site_label
_atom_site_type_symbol
_atom_site_fract_x
_atom_site_fract_y
_atom_site_fract_z
_atom_site_U_iso_or_equiv
_atom_site_adp_type
_atom_site_occupancy
_atom_site_symmetry_multiplicity
_atom_site_calc_flag
_atom_site_refinement_flags
Cu1 Cu 0.332759(10) 0.774973(10) 0.418507(8) 0.02054(5) Uani 1 1 d .
Fe1 Fe 0.207778(12) 0.785449(12) 0.368864(9) 0.01832(6) Uani 1 1 d .
O1 O 0.18649(8) 0.85825(7) 0.48235(5) 0.0370(3) Uani 1 1 d .
O2 O 0.21485(7) 0.62814(6) 0.41062(5) 0.0329(3) Uani 1 1 d .
N1 N 0.44718(7) 0.73477(7) 0.51254(5) 0.0207(2) Uani 1 1 d .
N2 N 0.49429(7) 0.82680(7) 0.46087(5) 0.0207(2) Uani 1 1 d .
C1 C 0.26435(9) 0.82186(10) 0.29073(7) 0.0273(3) Uani 1 1 d .
C2 C 0.21408(10) 0.88141(9) 0.31393(7) 0.0284(3) Uani 1 1 d .
C3 C 0.12994(9) 0.85415(9) 0.31726(7) 0.0262(3) Uani 1 1 d .
C4 C 0.12883(9) 0.77789(9) 0.29657(6) 0.0245(3) Uani 1 1 d .
C5 C 0.21203(10) 0.75716(9) 0.28072(6) 0.0257(3) Uani 1 1 d .
C6 C 0.35453(11) 0.82891(14) 0.27498(9) 0.0468(5) Uani 1 1 d .
H6A H 0.3816 0.8648 0.3019 0.070 Uiso 1 1 calc R
H6B H 0.3597 0.8481 0.2348 0.070 Uiso 1 1 calc R
H6C H 0.3811 0.7785 0.2780 0.070 Uiso 1 1 calc R
C7 C 0.24223(14) 0.96112(10) 0.32940(9) 0.0479(5) Uani 1 1 d .
H7A H 0.2077 0.9813 0.3611 0.072 Uiso 1 1 calc R
H7B H 0.2372 0.9944 0.2950 0.072 Uiso 1 1 calc R
H7C H 0.3002 0.9596 0.3422 0.072 Uiso 1 1 calc R
C8 C 0.05567(12) 0.89955(12) 0.33655(8) 0.0432(5) Uani 1 1 d .
H8A H 0.0167 0.8656 0.3568 0.065 Uiso 1 1 calc R
H8B H 0.0286 0.9221 0.3022 0.065 Uiso 1 1 calc R
H8C H 0.0733 0.9405 0.3632 0.065 Uiso 1 1 calc R
C9 C 0.05456(12) 0.72707(12) 0.28925(8) 0.0428(5) Uani 1 1 d .
H9A H 0.0698 0.6739 0.2982 0.064 Uiso 1 1 calc R
H9B H 0.0347 0.7303 0.2488 0.064 Uiso 1 1 calc R
H9C H 0.0106 0.7438 0.3160 0.064 Uiso 1 1 calc R
C10 C 0.23789(14) 0.68075(10) 0.25633(7) 0.0426(4) Uani 1 1 d .
H10A H 0.2976 0.6739 0.2619 0.064 Uiso 1 1 calc R
H10B H 0.2248 0.6788 0.2144 0.064 Uiso 1 1 calc R
H10C H 0.2081 0.6397 0.2768 0.064 Uiso 1 1 calc R
C11 C 0.19783(9) 0.82852(9) 0.43716(7) 0.0258(3) Uani 1 1 d .
C12 C 0.21400(9) 0.69236(9) 0.39531(6) 0.0221(3) Uani 1 1 d .
C13 C 0.43020(9) 0.77709(8) 0.46424(6) 0.0202(3) Uani 1 1 d .
C14 C 0.52108(9) 0.75770(9) 0.53848(7) 0.0250(3) Uani 1 1 d .
H14 H 0.5458 0.7366 0.5726 0.030 Uiso 1 1 calc R
C15 C 0.55065(9) 0.81545(9) 0.50582(7) 0.0256(3) Uani 1 1 d .
H15 H 0.6005 0.8432 0.5122 0.031 Uiso 1 1 calc R
C16 C 0.39692(9) 0.67235(8) 0.53357(6) 0.0221(3) Uani 1 1 d .
C17 C 0.34518(9) 0.68505(9) 0.58143(7) 0.0265(3) Uani 1 1 d .
C18 C 0.30059(10) 0.62267(10) 0.60286(7) 0.0324(4) Uani 1 1 d .
H18 H 0.2658 0.6296 0.6360 0.039 Uiso 1 1 calc R
C19 C 0.30552(11) 0.55053(10) 0.57715(8) 0.0349(4) Uani 1 1 d .
C20 C 0.35637(11) 0.54115(10) 0.52869(8) 0.0357(4) Uani 1 1 d .
H20 H 0.3590 0.4923 0.5103 0.043 Uiso 1 1 calc R
C21 C 0.40354(10) 0.60100(9) 0.50634(7) 0.0287(3) Uani 1 1 d .
C22 C 0.33608(11) 0.76393(10) 0.60782(8) 0.0364(4) Uani 1 1 d .
H22A H 0.3910 0.7848 0.6168 0.055 Uiso 1 1 calc R
H22B H 0.3034 0.7605 0.6439 0.055 Uiso 1 1 calc R
H22C H 0.3079 0.7978 0.5799 0.055 Uiso 1 1 calc R
C23 C 0.25644(14) 0.48327(12) 0.60113(10) 0.0534(5) Uani 1 1 d .
H23A H 0.1978 0.4895 0.5910 0.080 Uiso 1 1 calc R
H23B H 0.2624 0.4814 0.6438 0.080 Uiso 1 1 calc R
H23C H 0.2774 0.4354 0.5841 0.080 Uiso 1 1 calc R
C24 C 0.45902(13) 0.58943(11) 0.45404(8) 0.0426(4) Uani 1 1 d .
H24A H 0.4340 0.6138 0.4196 0.064 Uiso 1 1 calc R
H24B H 0.4659 0.5344 0.4467 0.064 Uiso 1 1 calc R
H24C H 0.5132 0.6126 0.4618 0.064 Uiso 1 1 calc R
C25 C 0.50607(9) 0.88150(8) 0.41439(6) 0.0211(3) Uani 1 1 d .
C26 C 0.46393(9) 0.95154(8) 0.41629(6) 0.0223(3) Uani 1 1 d .
C27 C 0.48188(9) 1.00479(9) 0.37259(7) 0.0252(3) Uani 1 1 d .
H27 H 0.4539 1.0528 0.3726 0.030 Uiso 1 1 calc R
C28 C 0.53978(10) 0.98958(9) 0.32894(7) 0.0271(3) Uani 1 1 d .
C29 C 0.57805(10) 0.91797(9) 0.32762(7) 0.0274(3) Uani 1 1 d .
H29 H 0.6159 0.9065 0.2970 0.033 Uiso 1 1 calc R
C30 C 0.56193(9) 0.86290(9) 0.37017(7) 0.0247(3) Uani 1 1 d .
C31 C 0.40129(9) 0.96835(9) 0.46334(7) 0.0267(3) Uani 1 1 d .
H31A H 0.3563 0.9307 0.4613 0.040 Uiso 1 1 calc R
H31B H 0.3787 1.0200 0.4576 0.040 Uiso 1 1 calc R
H31C H 0.4280 0.9653 0.5018 0.040 Uiso 1 1 calc R
C32 C 0.56141(12) 1.04972(10) 0.28368(8) 0.0389(4) Uani 1 1 d .
H32A H 0.5135 1.0587 0.2583 0.058 Uiso 1 1 calc R
H32B H 0.6082 1.0317 0.2600 0.058 Uiso 1 1 calc R
H32C H 0.5766 1.0976 0.3034 0.058 Uiso 1 1 calc R
C33 C 0.60293(11) 0.78492(9) 0.36836(8) 0.0328(4) Uani 1 1 d .
H33A H 0.6398 0.7793 0.4022 0.049 Uiso 1 1 calc R
H33B H 0.6352 0.7801 0.3322 0.049 Uiso 1 1 calc R
H33C H 0.5604 0.7448 0.3695 0.049 Uiso 1 1 calc R

loop_
_atom_site_aniso_label
_atom_site_aniso_U_11
_atom_site_aniso_U_22
_atom_site_aniso_U_33
_atom_site_aniso_U_23
_atom_site_aniso_U_13
_atom_site_aniso_U_12
Cu1 0.01600(9) 0.02403(10) 0.02159(9) 0.00177(7) -0.00467(6) -0.00153(6)
Fe1 0.01481(10) 0.02034(11) 0.01981(10) 0.00150(8) -0.00207(7) -0.00135(7)
O1 0.0402(7) 0.0385(7) 0.0325(6) -0.0119(5) -0.0007(5) 0.0028(5)
O2 0.0387(6) 0.0227(6) 0.0373(6) 0.0053(5) 0.0042(5) -0.0015(5)
N1 0.0180(6) 0.0218(6) 0.0224(6) -0.0007(5) -0.0040(5) 0.0018(5)
N2 0.0174(5) 0.0219(6) 0.0227(6) -0.0005(5) -0.0041(5) 0.0003(5)
C1 0.0198(7) 0.0379(9) 0.0241(7) 0.0106(6) -0.0008(6) -0.0032(6)
C2 0.0322(8) 0.0239(8) 0.0291(8) 0.0080(6) -0.0098(7) -0.0056(6)
C3 0.0234(7) 0.0305(8) 0.0246(7) 0.0061(6) -0.0040(6) 0.0044(6)
C4 0.0213(7) 0.0311(8) 0.0211(7) 0.0050(6) -0.0056(6) -0.0055(6)
C5 0.0297(8) 0.0286(8) 0.0189(7) 0.0034(6) -0.0009(6) 0.0024(6)
C6 0.0239(8) 0.0770(15) 0.0394(10) 0.0208(10) 0.0029(7) -0.0031(9)
C7 0.0619(13) 0.0277(9) 0.0540(12) 0.0110(8) -0.0215(10) -0.0142(9)
C8 0.0393(10) 0.0490(11) 0.0411(10) 0.0096(9) 0.0014(8) 0.0213(9)
C9 0.0357(9) 0.0552(12) 0.0375(10) 0.0086(8) -0.0125(8) -0.0217(9)
C10 0.0655(13) 0.0362(10) 0.0260(8) -0.0009(7) 0.0008(9) 0.0127(9)
C11 0.0237(7) 0.0241(7) 0.0297(8) 0.0004(6) -0.0037(6) -0.0005(6)
C12 0.0189(6) 0.0278(8) 0.0196(7) -0.0006(6) 0.0020(5) -0.0021(6)
C13 0.0176(6) 0.0208(7) 0.0222(7) -0.0016(5) -0.0025(5) 0.0020(5)
C14 0.0204(7) 0.0299(8) 0.0248(7) 0.0005(6) -0.0082(6) 0.0023(6)
C15 0.0199(7) 0.0295(8) 0.0272(7) -0.0021(6) -0.0085(6) -0.0003(6)
C16 0.0209(7) 0.0223(7) 0.0232(7) 0.0018(6) -0.0046(6) 0.0009(5)
C17 0.0250(7) 0.0271(8) 0.0273(8) -0.0036(6) -0.0016(6) 0.0012(6)
C18 0.0306(8) 0.0356(9) 0.0311(8) 0.0000(7) 0.0056(7) -0.0009(7)
C19 0.0361(9) 0.0276(8) 0.0411(10) 0.0037(7) 0.0042(7) -0.0032(7)
C20 0.0413(9) 0.0220(8) 0.0438(10) -0.0040(7) 0.0052(8) -0.0002(7)
C21 0.0316(8) 0.0249(8) 0.0297(8) -0.0015(6) 0.0014(7) 0.0023(6)
C22 0.0355(9) 0.0333(9) 0.0403(10) -0.0121(8) 0.0092(8) -0.0028(7)
C23 0.0618(13) 0.0350(10) 0.0634(13) 0.0038(9) 0.0196(11) -0.0120(10)
C24 0.0546(11) 0.0302(9) 0.0432(10) -0.0082(8) 0.0162(9) 0.0013(8)
C25 0.0176(6) 0.0222(7) 0.0234(7) -0.0006(6) -0.0048(5) -0.0023(5)
C26 0.0197(7) 0.0230(7) 0.0243(7) -0.0034(6) -0.0037(6) -0.0004(6)
C27 0.0263(7) 0.0205(7) 0.0288(7) -0.0012(6) -0.0023(6) 0.0013(6)
C28 0.0282(8) 0.0256(8) 0.0275(8) 0.0006(6) 0.0009(6) -0.0023(6)
C29 0.0266(8) 0.0284(8) 0.0272(8) -0.0034(6) 0.0038(6) 0.0006(6)
C30 0.0216(7) 0.0248(7) 0.0277(7) -0.0031(6) -0.0019(6) 0.0000(6)
C31 0.0256(7) 0.0252(8) 0.0293(8) -0.0019(6) 0.0015(6) 0.0033(6)
C32 0.0476(10) 0.0294(9) 0.0398(9) 0.0052(7) 0.0133(8) 0.0022(8)
C33 0.0342(9) 0.0284(8) 0.0357(9) -0.0013(7) 0.0068(7) 0.0079(7)

loop_
_atom_type_symbol
_atom_type_description
_atom_type_scat_dispersion_real
_atom_type_scat_dispersion_imag
_atom_type_scat_source
C C 0.0033 0.0016 'International Tables Vol C Tables 4.2.6.8 and 6.1.1.4'
H H 0.0000 0.0000 'International Tables Vol C Tables 4.2.6.8 and 6.1.1.4'
N N 0.0061 0.0033 'International Tables Vol C Tables 4.2.6.8 and 6.1.1.4'
O O 0.0106 0.0060 'International Tables Vol C Tables 4.2.6.8 and 6.1.1.4'
Fe Fe 0.3463 0.8444 'International Tables Vol C Tables 4.2.6.8 and 6.1.1.4'
Cu Cu 0.3201 1.2651 'International Tables Vol C Tables 4.2.6.8 and 6.1.1.4'

loop_
_exptl_crystal_face_index_h
_exptl_crystal_face_index_k
_exptl_crystal_face_index_l
_exptl_crystal_face_perp_dist
_exptl_oxdiff_crystal_face_indexfrac_h
_exptl_oxdiff_crystal_face_indexfrac_k
_exptl_oxdiff_crystal_face_indexfrac_l
_exptl_oxdiff_crystal_face_x
_exptl_oxdiff_crystal_face_y
_exptl_oxdiff_crystal_face_z
-1 -25 0 0.1814 -1.0001 -25.0000 -0.0002 0.7536 0.4179 0.5447
22 -6 7 0.2061 22.0000 -6.0001 7.0001 -0.3182 -0.1753 0.9526
0 0 -32 0.2010 0.0001 0.0000 -31.9997 -0.3696 0.9046 -0.1833
-19 14 -3 0.1946 -19.0000 14.0000 -3.0000 0.0534 -0.0809 -1.0098
-13 -5 25 0.2494 -13.0002 -5.0000 24.9996 0.7732 -0.5784 -0.1978
0 24 2 0.2518 0.0001 24.0000 2.0002 -0.6753 -0.4544 -0.5452
-14 5 24 0.2089 -14.0001 5.0000 23.9997 0.4967 -0.7124 -0.4706
-3 -4 31 0.2408 -3.0001 -4.0000 30.9997 0.5527 -0.7996 0.1649
-14 19 2 0.1723 -13.9999 19.0000 2.0000 -0.1648 -0.3226 -0.9214
4 3 32 0.2405 3.9999 3.0000 31.9998 0.1780 -0.9683 0.2543
-14 -7 -24 0.3005 -14.0000 -6.9999 -24.0000 0.2915 0.8434 -0.4673
15 0 -25 0.2785 15.0001 -0.0000 -24.9997 -0.6799 0.6543 0.3841

loop_
_geom_angle_atom_site_label_1
_geom_angle_atom_site_label_2
_geom_angle_atom_site_label_3
_geom_angle
Fe1 Cu1 C11 43.07(4)
Fe1 Cu1 C12 42.44(4)
C11 Cu1 C12 63.81(5)
C13 Cu1 Fe1 172.95(4)
C13 Cu1 C11 130.41(6)
C13 Cu1 C12 141.38(6)
C1 Fe1 Cu1 93.47(4)
C2 Fe1 Cu1 108.25(4)
C2 Fe1 C1 39.56(6)
C2 Fe1 C3 40.23(6)
C3 Fe1 Cu1 147.13(4)
C3 Fe1 C1 67.13(6)
C4 Fe1 Cu1 155.63(4)
C4 Fe1 C1 67.27(6)
C4 Fe1 C2 66.82(6)
C4 Fe1 C3 39.35(6)
C5 Fe1 Cu1 115.25(4)
C5 Fe1 C1 39.95(6)
C5 Fe1 C2 66.81(6)
C5 Fe1 C3 67.05(6)
C5 Fe1 C4 40.39(6)
C11 Fe1 Cu1 71.10(5)
C11 Fe1 C1 132.18(7)
C11 Fe1 C2 101.39(7)
C11 Fe1 C3 101.68(7)
C11 Fe1 C4 132.82(7)
C11 Fe1 C5 167.61(7)
C12 Fe1 Cu1 72.90(5)
C12 Fe1 C1 123.55(7)
C12 Fe1 C2 162.45(7)
C12 Fe1 C3 139.84(7)
C12 Fe1 C4 104.58(6)
C12 Fe1 C5 96.54(7)
C12 Fe1 C11 95.54(7)
C13 N1 C14 111.35(12)
C13 N1 C16 124.66(12)
C14 N1 C16 123.96(12)
C13 N2 C15 111.66(12)
C13 N2 C25 124.57(12)
C15 N2 C25 123.64(12)
C2 C1 Fe1 69.84(9)
C2 C1 C5 107.37(13)
C2 C1 C6 125.63(16)
C5 C1 Fe1 68.92(8)
C5 C1 C6 126.81(16)
C6 C1 Fe1 130.38(11)
C1 C2 Fe1 70.60(9)
C1 C2 C3 108.53(13)
C1 C2 C7 126.15(16)
C3 C2 Fe1 70.08(8)
C3 C2 C7 125.24(16)
C7 C2 Fe1 127.72(12)
C2 C3 Fe1 69.68(8)
C2 C3 C8 126.46(16)
C4 C3 Fe1 70.03(8)
C4 C3 C2 107.74(14)
C4 C3 C8 125.74(15)
C8 C3 Fe1 127.85(11)
C3 C4 Fe1 70.62(8)
C3 C4 C5 108.00(13)
C3 C4 C9 127.13(15)
C5 C4 Fe1 69.18(8)
C5 C4 C9 124.81(15)
C9 C4 Fe1 127.80(11)
C1 C5 Fe1 71.12(9)
C1 C5 C4 108.34(14)
C1 C5 C10 126.49(15)
C4 C5 Fe1 70.43(8)
C4 C5 C10 125.15(15)
C10 C5 Fe1 125.44(11)
C1 C6 H6A 109.5
C1 C6 H6B 109.5
C1 C6 H6C 109.5
H6A C6 H6B 109.5
H6A C6 H6C 109.5
H6B C6 H6C 109.5
C2 C7 H7A 109.5
C2 C7 H7B 109.5
C2 C7 H7C 109.5
H7A C7 H7B 109.5
H7A C7 H7C 109.5
H7B C7 H7C 109.5
C3 C8 H8A 109.5
C3 C8 H8B 109.5
C3 C8 H8C 109.5
H8A C8 H8B 109.5
H8A C8 H8C 109.5
H8B C8 H8C 109.5
C4 C9 H9A 109.5
C4 C9 H9B 109.5
C4 C9 H9C 109.5
H9A C9 H9B 109.5
H9A C9 H9C 109.5
H9B C9 H9C 109.5
C5 C10 H10A 109.5
C5 C10 H10B 109.5
C5 C10 H10C 109.5
H10A C10 H10B 109.5
H10A C10 H10C 109.5
H10B C10 H10C 109.5
Fe1 C11 Cu1 65.83(5)
O1 C11 Cu1 118.00(11)
O1 C11 Fe1 176.17(14)
Fe1 C12 Cu1 64.67(5)
O2 C12 Cu1 119.08(11)
O2 C12 Fe1 175.93(14)
N1 C13 Cu1 127.45(11)
N2 C13 Cu1 128.23(11)
N2 C13 N1 103.89(12)
N1 C14 H14 126.7
C15 C14 N1 106.51(13)
C15 C14 H14 126.7
N2 C15 H15 126.7
C14 C15 N2 106.58(13)
C14 C15 H15 126.7
C17 C16 N1 118.67(13)
C17 C16 C21 122.51(14)
C21 C16 N1 118.79(13)
C16 C17 C22 121.11(15)
C18 C17 C16 117.50(14)
C18 C17 C22 121.37(15)
C17 C18 H18 119.1
C19 C18 C17 121.86(15)
C19 C18 H18 119.1
C18 C19 C23 121.08(16)
C20 C19 C18 118.52(16)
C20 C19 C23 120.40(16)
C19 C20 H20 119.0
C19 C20 C21 121.96(16)
C21 C20 H20 119.0
C16 C21 C24 121.23(15)
C20 C21 C16 117.62(15)
C20 C21 C24 121.14(15)
C17 C22 H22A 109.5
C17 C22 H22B 109.5
C17 C22 H22C 109.5
H22A C22 H22B 109.5
H22A C22 H22C 109.5
H22B C22 H22C 109.5
C19 C23 H23A 109.5
C19 C23 H23B 109.5
C19 C23 H23C 109.5
H23A C23 H23B 109.5
H23A C23 H23C 109.5
H23B C23 H23C 109.5
C21 C24 H24A 109.5
C21 C24 H24B 109.5
C21 C24 H24C 109.5
H24A C24 H24B 109.5
H24A C24 H24C 109.5
H24B C24 H24C 109.5
C26 C25 N2 119.40(13)
C30 C25 N2 117.81(13)
C30 C25 C26 122.76(14)
C25 C26 C31 121.29(13)
C27 C26 C25 117.25(13)
C27 C26 C31 121.46(13)
C26 C27 H27 119.1
C28 C27 C26 121.73(14)
C28 C27 H27 119.1
C27 C28 C29 118.96(14)
C27 C28 C32 120.83(14)
C29 C28 C32 120.21(14)
C28 C29 H29 119.3
C30 C29 C28 121.33(14)
C30 C29 H29 119.3
C25 C30 C33 120.84(14)
C29 C30 C25 117.89(14)
C29 C30 C33 121.27(14)
C26 C31 H31A 109.5
C26 C31 H31B 109.5
C26 C31 H31C 109.5
H31A C31 H31B 109.5
H31A C31 H31C 109.5
H31B C31 H31C 109.5
C28 C32 H32A 109.5
C28 C32 H32B 109.5
C28 C32 H32C 109.5
H32A C32 H32B 109.5
H32A C32 H32C 109.5
H32B C32 H32C 109.5
C30 C33 H33A 109.5
C30 C33 H33B 109.5
C30 C33 H33C 109.5
H33A C33 H33B 109.5
H33A C33 H33C 109.5
H33B C33 H33C 109.5

loop_
_geom_bond_atom_site_label_1
_geom_bond_atom_site_label_2
_geom_bond_distance
Cu1 Fe1 2.3215(3)
Cu1 C11 2.4075(15)
Cu1 C12 2.4550(15)
Cu1 C13 1.8886(14)
Fe1 C1 2.1023(15)
Fe1 C2 2.0923(15)
Fe1 C3 2.0976(14)
Fe1 C4 2.0898(14)
Fe1 C5 2.0732(15)
Fe1 C11 1.7379(16)
Fe1 C12 1.7332(16)
O1 C11 1.1692(19)
O2 C12 1.1721(19)
N1 C13 1.3546(18)
N1 C14 1.3905(18)
N1 C16 1.4392(19)
N2 C13 1.3513(18)
N2 C15 1.3857(18)
N2 C25 1.4390(18)
C1 C2 1.420(2)
C1 C5 1.427(2)
C1 C6 1.505(2)
C2 C3 1.441(2)
C2 C7 1.503(2)
C3 C4 1.410(2)
C3 C8 1.502(2)
C4 C5 1.437(2)
C4 C9 1.500(2)
C5 C10 1.502(2)
C6 H6A 0.9800
C6 H6B 0.9800
C6 H6C 0.9800
C7 H7A 0.9800
C7 H7B 0.9800
C7 H7C 0.9800
C8 H8A 0.9800
C8 H8B 0.9800
C8 H8C 0.9800
C9 H9A 0.9800
C9 H9B 0.9800
C9 H9C 0.9800
C10 H10A 0.9800
C10 H10B 0.9800
C10 H10C 0.9800
C14 H14 0.9500
C14 C15 1.340(2)
C15 H15 0.9500
C16 C17 1.393(2)
C16 C21 1.394(2)
C17 C18 1.392(2)
C17 C22 1.507(2)
C18 H18 0.9500
C18 C19 1.389(2)
C19 C20 1.388(2)
C19 C23 1.517(2)
C20 H20 0.9500
C20 C21 1.388(2)
C21 C24 1.506(2)
C22 H22A 0.9800
C22 H22B 0.9800
C22 H22C 0.9800
C23 H23A 0.9800
C23 H23B 0.9800
C23 H23C 0.9800
C24 H24A 0.9800
C24 H24B 0.9800
C24 H24C 0.9800
C25 C26 1.398(2)
C25 C30 1.392(2)
C26 C27 1.393(2)
C26 C31 1.504(2)
C27 H27 0.9500
C27 C28 1.392(2)
C28 C29 1.392(2)
C28 C32 1.513(2)
C29 H29 0.9500
C29 C30 1.390(2)
C30 C33 1.512(2)
C31 H31A 0.9800
C31 H31B 0.9800
C31 H31C 0.9800
C32 H32A 0.9800
C32 H32B 0.9800
C32 H32C 0.9800
C33 H33A 0.9800
C33 H33B 0.9800
C33 H33C 0.9800

loop_
_geom_torsion_atom_site_label_1
_geom_torsion_atom_site_label_2
_geom_torsion_atom_site_label_3
_geom_torsion_atom_site_label_4
_geom_torsion
Cu1 Fe1 C1 C2 -114.79(8)
Cu1 Fe1 C1 C5 126.38(8)
Cu1 Fe1 C1 C6 5.37(18)
Cu1 Fe1 C2 C1 72.59(9)
Cu1 Fe1 C2 C3 -168.33(8)
Cu1 Fe1 C2 C7 -48.62(17)
Cu1 Fe1 C3 C2 20.72(14)
Cu1 Fe1 C3 C4 139.43(8)
Cu1 Fe1 C3 C8 -100.27(16)
Cu1 Fe1 C4 C3 -121.20(11)
Cu1 Fe1 C4 C5 -2.23(16)
Cu1 Fe1 C4 C9 116.33(15)
Cu1 Fe1 C5 C1 -62.69(9)
Cu1 Fe1 C5 C4 178.98(7)
Cu1 Fe1 C5 C10 59.19(16)
Cu1 Fe1 C11 O1 -177(100)
Cu1 Fe1 C12 O2 -157.5(19)
Fe1 Cu1 C11 O1 179.77(16)
Fe1 Cu1 C12 O2 178.22(15)
Fe1 Cu1 C13 N1 97.5(4)
Fe1 Cu1 C13 N2 -73.8(4)
Fe1 C1 C2 C3 -60.07(10)
Fe1 C1 C2 C7 123.10(16)
Fe1 C1 C5 C4 60.90(10)
Fe1 C1 C5 C10 -120.62(16)
Fe1 C2 C3 C4 -59.94(10)
Fe1 C2 C3 C8 122.69(16)
Fe1 C3 C4 C5 -59.30(10)
Fe1 C3 C4 C9 123.27(16)
Fe1 C4 C5 C1 -61.34(10)
Fe1 C4 C5 C10 120.16(15)
N1 C14 C15 N2 0.22(17)
N1 C16 C17 C18 -176.62(13)
N1 C16 C17 C22 5.1(2)
N1 C16 C21 C20 177.96(14)
N1 C16 C21 C24 -2.8(2)
N2 C25 C26 C27 175.48(12)
N2 C25 C26 C31 -5.0(2)
N2 C25 C30 C29 -175.28(13)
N2 C25 C30 C33 5.3(2)
C1 Fe1 C2 C3 119.07(13)
C1 Fe1 C2 C7 -121.2(2)
C1 Fe1 C3 C2 -37.17(9)
C1 Fe1 C3 C4 81.54(10)
C1 Fe1 C3 C8 -158.16(17)
C1 Fe1 C4 C3 -81.17(10)
C1 Fe1 C4 C5 37.80(9)
C1 Fe1 C4 C9 156.36(18)
C1 Fe1 C5 C4 -118.32(13)
C1 Fe1 C5 C10 121.88(19)
C1 Fe1 C11 Cu1 -77.06(8)
C1 Fe1 C11 O1 106(2)
C1 Fe1 C12 Cu1 82.64(6)
C1 Fe1 C12 O2 -74.8(19)
C1 C2 C3 Fe1 60.39(10)
C1 C2 C3 C4 0.45(17)
C1 C2 C3 C8 -176.92(15)
C2 Fe1 C1 C5 -118.83(12)
C2 Fe1 C1 C6 120.2(2)
C2 Fe1 C3 C4 118.71(13)
C2 Fe1 C3 C8 -120.99(19)
C2 Fe1 C4 C3 -38.04(9)
C2 Fe1 C4 C5 80.92(10)
C2 Fe1 C4 C9 -160.52(18)
C2 Fe1 C5 C1 37.37(9)
C2 Fe1 C5 C4 -80.95(9)
C2 Fe1 C5 C10 159.25(17)
C2 Fe1 C11 Cu1 -105.59(5)
C2 Fe1 C11 O1 77(2)
C2 Fe1 C12 Cu1 96.5(2)
C2 Fe1 C12 O2 -61(2)
C2 C1 C5 Fe1 -59.50(10)
C2 C1 C5 C4 1.40(17)
C2 C1 C5 C10 179.88(14)
C2 C3 C4 Fe1 59.72(10)
C2 C3 C4 C5 0.42(17)
C2 C3 C4 C9 -177.01(15)
C3 Fe1 C1 C2 37.78(9)
C3 Fe1 C1 C5 -81.05(10)
C3 Fe1 C1 C6 157.9(2)
C3 Fe1 C2 C1 -119.07(13)
C3 Fe1 C2 C7 119.7(2)
C3 Fe1 C4 C5 118.97(13)
C3 Fe1 C4 C9 -122.48(19)
C3 Fe1 C5 C1 81.28(10)
C3 Fe1 C5 C4 -37.05(9)
C3 Fe1 C5 C10 -156.85(17)
C3 Fe1 C11 Cu1 -146.69(5)
C3 Fe1 C11 O1 36(2)
C3 Fe1 C12 Cu1 176.25(8)
C3 Fe1 C12 O2 19(2)
C3 C4 C5 Fe1 60.21(10)
C3 C4 C5 C1 -1.14(17)
C3 C4 C5 C10 -179.64(14)
C4 Fe1 C1 C2 80.63(9)
C4 Fe1 C1 C5 -38.20(9)
C4 Fe1 C1 C6 -159.2(2)
C4 Fe1 C2 C1 -81.85(10)
C4 Fe1 C2 C3 37.23(9)
C4 Fe1 C2 C7 156.94(19)
C4 Fe1 C3 C2 -118.71(13)
C4 Fe1 C3 C8 120.30(19)
C4 Fe1 C5 C1 118.32(13)
C4 Fe1 C5 C10 -119.80(19)
C4 Fe1 C11 Cu1 -174.45(7)
C4 Fe1 C11 O1 9(2)
C4 Fe1 C12 Cu1 154.78(5)
C4 Fe1 C12 O2 -2.7(19)
C5 Fe1 C1 C2 118.83(13)
C5 Fe1 C1 C6 -121.0(2)
C5 Fe1 C2 C1 -37.73(9)
C5 Fe1 C2 C3 81.34(10)
C5 Fe1 C2 C7 -158.95(18)
C5 Fe1 C3 C2 -80.71(10)
C5 Fe1 C3 C4 38.00(9)
C5 Fe1 C3 C8 158.30(17)
C5 Fe1 C4 C3 -118.97(13)
C5 Fe1 C4 C9 118.56(19)
C5 Fe1 C11 Cu1 -122.9(3)
C5 Fe1 C11 O1 60(2)
C5 Fe1 C12 Cu1 114.45(5)
C5 Fe1 C12 O2 -43.0(19)
C5 C1 C2 Fe1 58.92(10)
C5 C1 C2 C3 -1.15(17)
C5 C1 C2 C7 -177.98(15)
C6 C1 C2 Fe1 -125.86(16)
C6 C1 C2 C3 174.07(15)
C6 C1 C2 C7 -2.8(3)
C6 C1 C5 Fe1 125.36(16)
C6 C1 C5 C4 -173.74(15)
C6 C1 C5 C10 4.7(3)
C7 C2 C3 Fe1 -122.74(16)
C7 C2 C3 C4 177.32(15)
C7 C2 C3 C8 0.0(3)
C8 C3 C4 Fe1 -122.88(16)
C8 C3 C4 C5 177.82(15)
C8 C3 C4 C9 0.4(3)
C9 C4 C5 Fe1 -122.29(15)
C9 C4 C5 C1 176.37(14)
C9 C4 C5 C10 -2.1(2)
C11 Cu1 Fe1 C1 133.65(7)
C11 Cu1 Fe1 C2 96.14(7)
C11 Cu1 Fe1 C3 82.22(10)
C11 Cu1 Fe1 C4 170.11(12)
C11 Cu1 Fe1 C5 168.51(7)
C11 Cu1 Fe1 C12 -102.25(7)
C11 Cu1 C12 Fe1 48.05(5)
C11 Cu1 C12 O2 -133.73(13)
C11 Cu1 C13 N1 76.18(14)
C11 Cu1 C13 N2 -95.12(14)
C11 Fe1 C1 C2 -47.31(12)
C11 Fe1 C1 C5 -166.14(10)
C11 Fe1 C1 C6 72.9(2)
C11 Fe1 C2 C1 146.25(9)
C11 Fe1 C2 C3 -94.68(10)
C11 Fe1 C2 C7 25.03(18)
C11 Fe1 C3 C2 93.90(10)
C11 Fe1 C3 C4 -147.39(9)
C11 Fe1 C3 C8 -27.09(17)
C11 Fe1 C4 C3 46.01(13)
C11 Fe1 C4 C5 164.97(10)
C11 Fe1 C4 C9 -76.47(18)
C11 Fe1 C5 C1 55.9(3)
C11 Fe1 C5 C4 -62.5(3)
C11 Fe1 C5 C10 177.7(3)
C11 Fe1 C12 Cu1 -68.26(5)
C11 Fe1 C12 O2 134.3(19)
C12 Cu1 Fe1 C1 -124.10(7)
C12 Cu1 Fe1 C2 -161.61(7)
C12 Cu1 Fe1 C3 -175.54(10)
C12 Cu1 Fe1 C4 -87.64(11)
C12 Cu1 Fe1 C5 -89.24(7)
C12 Cu1 Fe1 C11 102.25(7)
C12 Cu1 C11 Fe1 -47.30(5)
C12 Cu1 C11 O1 132.47(14)
C12 Cu1 C13 N1 -21.70(18)
C12 Cu1 C13 N2 167.00(10)
C12 Fe1 C1 C2 173.47(9)
C12 Fe1 C1 C5 54.63(11)
C12 Fe1 C1 C6 -66.4(2)
C12 Fe1 C2 C1 -18.3(2)
C12 Fe1 C2 C3 100.7(2)
C12 Fe1 C2 C7 -139.5(2)
C12 Fe1 C3 C2 -152.66(11)
C12 Fe1 C3 C4 -33.95(14)
C12 Fe1 C3 C8 86.35(18)
C12 Fe1 C4 C3 158.15(9)
C12 Fe1 C4 C5 -82.88(10)
C12 Fe1 C4 C9 35.67(17)
C12 Fe1 C5 C1 -136.84(9)
C12 Fe1 C5 C4 104.84(9)
C12 Fe1 C5 C10 -14.96(16)
C12 Fe1 C11 Cu1 69.79(5)
C12 Fe1 C11 O1 -107(2)
C13 Cu1 Fe1 C1 109.8(4)
C13 Cu1 Fe1 C2 72.2(4)
C13 Cu1 Fe1 C3 58.3(4)
C13 Cu1 Fe1 C4 146.2(4)
C13 Cu1 Fe1 C5 144.6(4)
C13 Cu1 Fe1 C11 -23.9(4)
C13 Cu1 Fe1 C12 -126.1(4)
C13 Cu1 C11 Fe1 176.26(6)
C13 Cu1 C11 O1 -3.97(17)
C13 Cu1 C12 Fe1 170.86(7)
C13 Cu1 C12 O2 -10.92(17)
C13 N1 C14 C15 0.10(17)
C13 N1 C16 C17 -102.66(17)
C13 N1 C16 C21 79.10(18)
C13 N2 C15 C14 -0.48(18)
C13 N2 C25 C26 82.49(18)
C13 N2 C25 C30 -99.75(16)
C14 N1 C13 Cu1 -173.35(11)
C14 N1 C13 N2 -0.38(16)
C14 N1 C16 C17 79.44(18)
C14 N1 C16 C21 -98.81(17)
C15 N2 C13 Cu1 173.42(11)
C15 N2 C13 N1 0.52(16)
C15 N2 C25 C26 -101.88(16)
C15 N2 C25 C30 75.87(18)
C16 N1 C13 Cu1 8.5(2)
C16 N1 C13 N2 -178.52(13)
C16 N1 C14 C15 178.26(13)
C16 C17 C18 C19 -1.4(2)
C17 C16 C21 C20 -0.2(2)
C17 C16 C21 C24 179.00(16)
C17 C18 C19 C20 -0.2(3)
C17 C18 C19 C23 -179.99(18)
C18 C19 C20 C21 1.6(3)
C19 C20 C21 C16 -1.4(3)
C19 C20 C21 C24 179.38(18)
C21 C16 C17 C18 1.6(2)
C21 C16 C17 C22 -176.71(15)
C22 C17 C18 C19 176.90(17)
C23 C19 C20 C21 -178.57(18)
C25 N2 C13 Cu1 -10.5(2)
C25 N2 C13 N1 176.60(12)
C25 N2 C15 C14 -176.60(13)
C25 C26 C27 C28 -0.5(2)
C26 C25 C30 C29 2.4(2)
C26 C25 C30 C33 -177.02(14)
C26 C27 C28 C29 2.8(2)
C26 C27 C28 C32 -176.95(15)
C27 C28 C29 C30 -2.5(2)
C28 C29 C30 C25 0.0(2)
C28 C29 C30 C33 179.43(15)
C30 C25 C26 C27 -2.2(2)
C30 C25 C26 C31 177.36(14)
C31 C26 C27 C28 180.00(14)
C32 C28 C29 C30 177.19(15)
